data_7223133
loop_
_publ_author_name
'Majerz, Irena'
'Gutmann, Matthias'

_publ_section_title
;
 Intermolecular OHN hydrogen bond with proton moving in 3-methylpyridinium
 2,6-dichloro-4-nitrophenolate
;
_journal_name_full 'RSC Adv.'
_journal_paper_doi 10.1039/C5RA06733B
_journal_year 2015
_chemical_formula_sum 'C12 H10 Cl2 N2 O3'
_chemical_formula_weight 301.1
_chemical_name_systematic ' ?'
_space_group_IT_number 14
_symmetry_cell_setting monoclinic
_symmetry_Int_Tables_number 14
_symmetry_space_group_name_Hall '-P 2ybc'
_symmetry_space_group_name_H-M 'P 1 21/c 1'
_audit_update_record
;
2015-04-16 deposited with the CCDC.
2015-11-02 downloaded from the CCDC.
;
_cell_angle_alpha 90
_cell_angle_beta 112.10(2)
_cell_angle_gamma 90
_cell_formula_units_Z 4
_cell_length_a 7.865(2)
_cell_length_b 23.681(8)
_cell_length_c 7.472(3)
_cell_measurement_temperature 230
_cell_volume 1289.4(8)
_computing_cell_refinement unknown
_computing_data_collection unknown
_computing_data_reduction unknown
_computing_molecular_graphics unknown
_computing_structure_solution unknown
_diffrn_ambient_temperature 230
_diffrn_measured_fraction_theta_full 0.89
_diffrn_measured_fraction_theta_max 0
_diffrn_radiation_probe neutron
_diffrn_radiation_wavelength -1
_diffrn_reflns_av_sigmaI/netI 0.0805
_diffrn_reflns_limit_h_max 18
_diffrn_reflns_limit_h_min -15
_diffrn_reflns_limit_k_max 58
_diffrn_reflns_limit_k_min -40
_diffrn_reflns_limit_l_max 14
_diffrn_reflns_limit_l_min -16
_diffrn_reflns_number 4946
_diffrn_reflns_theta_full 13.61
_diffrn_reflns_theta_max 75.61
_diffrn_reflns_theta_min 2.87
_exptl_absorpt_coefficient_mu 0
_exptl_crystal_density_diffrn 1.5505
_exptl_crystal_F_000 616
_refine_ls_extinction_coef 46.7(13)
_refine_ls_extinction_method 'B-C type 1 Lorentzian isotropic (Becker & Coppens, 1974)'
_refine_ls_goodness_of_fit_gt 3.18
_refine_ls_goodness_of_fit_ref 3.06
_refine_ls_hydrogen_treatment refall
_refine_ls_number_constraints 0
_refine_ls_number_parameters 268
_refine_ls_number_reflns 4943
_refine_ls_number_restraints 0
_refine_ls_R_factor_all 0.0883
_refine_ls_R_factor_gt 0.0786
_refine_ls_shift/su_max 0.0260
_refine_ls_shift/su_mean 0.0020
_refine_ls_structure_factor_coef Fsqd
_refine_ls_weighting_details w=1/(\s^2^(I)+0.0004I^2^)
_refine_ls_weighting_scheme sigma
_refine_ls_wR_factor_gt 0.1665
_refine_ls_wR_factor_ref 0.1708
_reflns_number_gt 4370
_reflns_number_total 4943
_reflns_threshold_expression I>3\s(I)
_cod_data_source_file c5ra06733b1.cif
_cod_data_source_block I
_cod_original_cell_volume 1289.6(7)
_cod_original_sg_symbol_Hall '-P 2ycb'
_cod_database_code 7223133

loop_
_symmetry_equiv_pos_site_id
_symmetry_equiv_pos_as_xyz
1 x,y,z
2 -x,y+1/2,-z+1/2
3 -x,-y,-z
4 x,-y+1/2,z+1/2

loop_
_atom_site_label
_atom_site_type_symbol
_atom_site_fract_x
_atom_site_fract_y
_atom_site_fract_z
_atom_site_adp_type
_atom_site_U_iso_or_equiv
_atom_site_symmetry_multiplicity
_atom_site_occupancy
_atom_site_calc_flag
O1 O 0.5448(5) 0.63689(15) 0.3785(7) Uani 0.0360(17) 4 1 d
O2 O 0.8308(7) 0.87914(18) 0.6482(9) Uani 0.057(2) 4 1 d
O3 O 0.5656(7) 0.89895(17) 0.4392(8) Uani 0.049(2) 4 1 d
N2 N 0.6829(4) 0.86441(10) 0.5271(4) Uani 0.0357(12) 4 1 d
Cl1 Cl 0.2417(3) 0.70958(10) 0.1493(4) Uani 0.0401(11) 4 1 d
Cl2 Cl 0.9111(3) 0.66142(10) 0.6834(5) Uani 0.0440(12) 4 1 d
C1 C 0.5783(4) 0.68912(12) 0.4140(5) Uani 0.0264(13) 4 1 d
C2 C 0.4489(4) 0.73147(12) 0.3208(5) Uani 0.0249(12) 4 1 d
C3 C 0.4800(5) 0.78837(13) 0.3512(5) Uani 0.0281(13) 4 1 d
C4 C 0.6474(5) 0.80580(12) 0.4905(5) Uani 0.0284(14) 4 1 d
C5 C 0.7819(5) 0.76649(13) 0.5929(5) Uani 0.0293(14) 4 1 d
C6 C 0.7465(4) 0.71012(13) 0.5550(5) Uani 0.0284(13) 4 1 d
H2 H 0.3799(11) 0.8191(3) 0.2720(12) Uani 0.051(3) 4 1 d
H3 H 0.9083(10) 0.7814(3) 0.6993(13) Uani 0.051(3) 4 1 d
N1 N 0.6992(3) 0.54215(10) 0.4849(4) Uani 0.0347(11) 4 1 d
C7 C 0.7261(5) 0.52322(13) 0.6600(6) Uani 0.0327(15) 4 1 d
C8 C 0.7772(5) 0.46777(13) 0.7138(6) Uani 0.0314(14) 4 1 d
C9 C 0.8017(5) 0.43260(13) 0.5769(5) Uani 0.0306(14) 4 1 d
C10 C 0.7761(5) 0.45339(14) 0.3929(6) Uani 0.0356(15) 4 1 d
C11 C 0.7233(5) 0.50879(14) 0.3491(6) Uani 0.0356(16) 4 1 d
C12 C 0.8045(8) 0.4467(2) 0.9118(7) Uani 0.046(2) 4 1 d
H1 H 0.6473(11) 0.5876(3) 0.4435(13) Uani 0.055(4) 4 1 d
H4 H 0.6980(12) 0.5535(3) 0.7552(14) Uani 0.063(4) 4 1 d
H5 H 0.8417(12) 0.3889(3) 0.6137(13) Uani 0.061(4) 4 1 d
H6 H 0.7895(14) 0.4264(4) 0.2841(15) Uani 0.073(5) 4 1 d
H7 H 0.6986(14) 0.5284(3) 0.2097(14) Uani 0.068(4) 4 1 d
H8 H 0.919(2) 0.4257(7) 0.9762(18) Uani 0.115(8) 4 1 d
H9 H 0.807(2) 0.4816(6) 0.9961(17) Uani 0.113(8) 4 1 d
H10 H 0.7024(18) 0.4193(6) 0.9102(17) Uani 0.116(7) 4 1 d

loop_
_atom_site_aniso_label
_atom_site_aniso_type_symbol
_atom_site_aniso_U_11
_atom_site_aniso_U_22
_atom_site_aniso_U_33
_atom_site_aniso_U_12
_atom_site_aniso_U_13
_atom_site_aniso_U_23
O1 O 0.033(2) 0.0224(18) 0.042(3) 0.0019(15) 0.002(2) -0.0029(17)
O2 O 0.041(3) 0.033(2) 0.088(5) -0.0114(19) 0.013(3) -0.019(2)
O3 O 0.055(3) 0.026(2) 0.063(4) 0.0020(19) 0.017(3) 0.006(2)
N2 N 0.0397(16) 0.0239(12) 0.045(2) -0.0044(11) 0.0180(15) -0.0032(12)
Cl1 Cl 0.0237(13) 0.0381(12) 0.052(2) -0.0004(10) 0.0068(13) -0.0034(12)
Cl2 Cl 0.0333(15) 0.0347(13) 0.054(2) 0.0089(10) 0.0047(14) 0.0031(12)
C1 C 0.0245(18) 0.0240(14) 0.029(2) 0.0018(12) 0.0080(16) 0.0015(14)
C2 C 0.0221(17) 0.0263(15) 0.025(2) 0.0027(12) 0.0075(15) 0.0017(14)
C3 C 0.0298(19) 0.0261(16) 0.028(2) 0.0018(14) 0.0104(17) 0.0003(15)
C4 C 0.034(2) 0.0218(14) 0.031(2) 0.0016(13) 0.0145(18) 0.0023(14)
C5 C 0.026(2) 0.0264(16) 0.034(2) -0.0013(13) 0.0093(18) -0.0027(15)
C6 C 0.0249(17) 0.0235(15) 0.036(2) 0.0028(12) 0.0107(16) 0.0016(14)
H2 H 0.050(5) 0.036(4) 0.059(6) 0.010(3) 0.011(4) 0.003(4)
H3 H 0.036(4) 0.042(4) 0.066(6) -0.008(3) 0.010(4) 0.000(4)
N1 N 0.0380(15) 0.0237(12) 0.0412(19) 0.0030(10) 0.0134(14) -0.0003(11)
C7 C 0.037(2) 0.0250(16) 0.038(2) 0.0004(14) 0.0163(19) -0.0035(16)
C8 C 0.033(2) 0.0284(16) 0.034(2) -0.0032(13) 0.0139(18) -0.0010(15)
C9 C 0.040(2) 0.0217(15) 0.028(2) 0.0047(13) 0.0104(18) 0.0023(14)
C10 C 0.048(2) 0.0251(16) 0.033(3) 0.0054(14) 0.014(2) -0.0007(15)
C11 C 0.049(2) 0.0279(17) 0.028(2) 0.0029(14) 0.012(2) 0.0030(16)
C12 C 0.057(3) 0.046(3) 0.033(3) -0.009(2) 0.015(3) -0.003(2)
H1 H 0.063(6) 0.042(4) 0.057(6) 0.001(3) 0.018(5) -0.001(4)
H4 H 0.082(6) 0.046(4) 0.077(7) 0.002(4) 0.047(6) -0.013(4)
H5 H 0.093(6) 0.027(3) 0.064(6) 0.017(3) 0.031(5) 0.012(3)
H6 H 0.103(8) 0.067(6) 0.057(7) 0.021(5) 0.039(6) -0.005(5)
H7 H 0.102(8) 0.054(5) 0.053(6) 0.009(4) 0.036(6) 0.016(5)
H8 H 0.118(12) 0.182(15) 0.040(8) 0.016(11) 0.024(8) 0.041(8)
H9 H 0.227(16) 0.085(8) 0.055(7) 0.002(8) 0.086(10) -0.006(6)
H10 H 0.109(10) 0.160(12) 0.072(9) -0.065(9) 0.026(8) 0.032(8)

loop_
_atom_type_symbol
_atom_type_scat_length_neutron
_atom_type_scat_source
C 6.646 International_Tables_Vol_C
H -3.739 International_Tables_Vol_C
Cl 9.577 International_Tables_Vol_C
N 9.360 International_Tables_Vol_C
O 5.803 International_Tables_Vol_C
